data_1507338
loop_
_publ_author_name
'Ellison, Martha E.'
'Ng, Danny'
'Dang, Hung'
'Garcia-Garibay, Miguel A'

_publ_section_title
;
 Enantiospecific synthesis of vicinal stereogenic tertiary and quaternary
 centers by combination of configurationally-trapped radical pairs in
 crystalline solids.
;
_journal_issue 14
_journal_name_full 'Organic letters'
_journal_page_first 2531
_journal_page_last 2534
_journal_paper_doi 10.1021/ol0347803
_journal_volume 5
_journal_year 2003
_chemical_formula_sum 'C18 H17 N O2'
_chemical_formula_weight 279.33
_chemical_name_systematic
; 
 ? 
;
_space_group_IT_number 14
_symmetry_cell_setting monoclinic
_symmetry_space_group_name_Hall '-P 2yn'
_symmetry_space_group_name_H-M 'P 1 21/n 1'
_atom_sites_solution_hydrogens geom
_atom_sites_solution_primary direct
_atom_sites_solution_secondary difmap
_audit_creation_method SHELXL-97
_cell_angle_alpha 90.00
_cell_angle_beta 98.844(2)
_cell_angle_gamma 90.00
_cell_formula_units_Z 4
_cell_length_a 11.1764(16)
_cell_length_b 9.0080(13)
_cell_length_c 15.168(2)
_cell_measurement_reflns_used 928
_cell_measurement_temperature 100(2)
_cell_measurement_theta_max 28.103
_cell_measurement_theta_min 2.454
_cell_volume 1508.9(4)
_computing_cell_refinement 'Bruker SMART'
_computing_data_collection 'Bruker SMART'
_computing_data_reduction 'Bruker SAINT'
_computing_molecular_graphics 'Bruker SHELXTL'
_computing_publication_material 'Bruker SHELXTL'
_computing_structure_refinement 'SHELXL-97 (Sheldrick, 1997)'
_computing_structure_solution 'SHELXS-97 (Sheldrick, 1990)'
_diffrn_ambient_temperature 100(2)
_diffrn_measured_fraction_theta_full 0.954
_diffrn_measured_fraction_theta_max 0.954
_diffrn_measurement_device_type 'CCD area detector'
_diffrn_measurement_method 'phi and omega scans'
_diffrn_radiation_monochromator graphite
_diffrn_radiation_source 'fine-focus sealed tube'
_diffrn_radiation_type MoK\a
_diffrn_radiation_wavelength 0.71073
_diffrn_reflns_av_R_equivalents 0.0170
_diffrn_reflns_av_sigmaI/netI 0.0188
_diffrn_reflns_limit_h_max 14
_diffrn_reflns_limit_h_min -14
_diffrn_reflns_limit_k_max 9
_diffrn_reflns_limit_k_min -11
_diffrn_reflns_limit_l_max 14
_diffrn_reflns_limit_l_min -20
_diffrn_reflns_number 9649
_diffrn_reflns_theta_full 28.30
_diffrn_reflns_theta_max 28.30
_diffrn_reflns_theta_min 2.12
_exptl_absorpt_coefficient_mu 0.080
_exptl_absorpt_correction_T_max 0.9802
_exptl_absorpt_correction_T_min 0.9687
_exptl_absorpt_correction_type multi-scan
_exptl_absorpt_process_details Sadabs(Bruker)
_exptl_crystal_colour colorless
_exptl_crystal_density_diffrn 1.230
_exptl_crystal_density_meas 0
_exptl_crystal_density_method 'not measured'
_exptl_crystal_description block
_exptl_crystal_F_000 592
_exptl_crystal_size_max 0.40
_exptl_crystal_size_mid 0.35
_exptl_crystal_size_min 0.25
_refine_diff_density_max 0.360
_refine_diff_density_min -0.190
_refine_diff_density_rms 0.039
_refine_ls_extinction_method none
_refine_ls_goodness_of_fit_ref 1.047
_refine_ls_hydrogen_treatment mixed
_refine_ls_matrix_type full
_refine_ls_number_parameters 192
_refine_ls_number_reflns 3568
_refine_ls_number_restraints 0
_refine_ls_restrained_S_all 1.047
_refine_ls_R_factor_all 0.0402
_refine_ls_R_factor_gt 0.0345
_refine_ls_shift/su_max 0.001
_refine_ls_shift/su_mean 0.000
_refine_ls_structure_factor_coef Fsqd
_refine_ls_weighting_details 'calc w=1/[\s^2^(Fo^2^)+(0.0419P)^2^+0.4773P] where P=(Fo^2^+2Fc^2^)/3'
_refine_ls_weighting_scheme calc
_refine_ls_wR_factor_gt 0.0875
_refine_ls_wR_factor_ref 0.0924
_reflns_number_gt 3112
_reflns_number_total 3568
_reflns_threshold_expression >2sigma(I)
_cod_data_source_file ol0347803si20030519_125249.cif
_cod_data_source_block gg303sm
_cod_depositor_comments
;
The following automatic conversions were performed:

'_symmetry_cell_setting' value 'Monoclinic' changed to 'monoclinic'
according to /home/saulius/struct/CIF-dictionaries/cif_core.dic
dictionary named 'cif_core.dic' version 2.4.1 from 2010-06-29.

Automatic conversion script
Id: cif_fix_values 1715 2011-07-08 13:25:40Z adriana 
;
_cod_original_sg_symbol_H-M P2(1)/n
_cod_database_code 1507338

loop_
_symmetry_equiv_pos_as_xyz
'x, y, z'
'-x+1/2, y+1/2, -z+1/2'
'-x, -y, -z'
'x-1/2, -y-1/2, z-1/2'

loop_
_atom_site_label
_atom_site_type_symbol
_atom_site_fract_x
_atom_site_fract_y
_atom_site_fract_z
_atom_site_U_iso_or_equiv
_atom_site_adp_type
_atom_site_occupancy
_atom_site_symmetry_multiplicity
_atom_site_calc_flag
_atom_site_refinement_flags
N1 N 0.15954(9) 0.40655(10) -0.03063(6) 0.0276(2) Uani 1 1 d .
O1 O 0.46161(7) 0.33400(8) 0.07419(5) 0.02386(17) Uani 1 1 d .
O2 O 0.45041(7) 0.30821(8) 0.21969(5) 0.02415(17) Uani 1 1 d .
C1 C 0.32293(8) 0.58732(10) 0.05299(6) 0.01731(19) Uani 1 1 d .
H1 H 0.3937 0.5872 0.0199 0.021 Uiso 1 1 calc R
C2 C 0.36922(8) 0.53079(10) 0.15036(6) 0.01734(19) Uani 1 1 d .
C3 C 0.26388(9) 0.51298(11) 0.20352(6) 0.0211(2) Uani 1 1 d .
H3A H 0.2938 0.4689 0.2618 0.032 Uiso 1 1 calc R
H3B H 0.2021 0.4482 0.1707 0.032 Uiso 1 1 calc R
H3C H 0.2285 0.6105 0.2120 0.032 Uiso 1 1 calc R
C4 C 0.43105(8) 0.38021(10) 0.14211(6) 0.01832(19) Uani 1 1 d .
C5 C 0.51456(10) 0.16785(12) 0.21986(7) 0.0258(2) Uani 1 1 d .
H5A H 0.4621 0.0942 0.1856 0.039 Uiso 1 1 calc R
H5B H 0.5370 0.1331 0.2814 0.039 Uiso 1 1 calc R
H5C H 0.5879 0.1816 0.1927 0.039 Uiso 1 1 calc R
C6 C 0.23178(9) 0.48407(11) 0.00629(6) 0.0204(2) Uani 1 1 d .
C7 C 0.27209(8) 0.74453(11) 0.04895(6) 0.01762(19) Uani 1 1 d .
C8 C 0.34388(9) 0.86109(11) 0.02650(7) 0.0218(2) Uani 1 1 d .
H8 H 0.4230 0.8415 0.0138 0.026 Uiso 1 1 calc R
C9 C 0.29998(10) 1.00586(11) 0.02259(7) 0.0248(2) Uani 1 1 d .
H9 H 0.3488 1.0847 0.0066 0.030 Uiso 1 1 calc R
C10 C 0.18512(10) 1.03523(12) 0.04201(7) 0.0249(2) Uani 1 1 d .
H10 H 0.1555 1.1342 0.0399 0.030 Uiso 1 1 calc R
C11 C 0.11327(9) 0.91948(12) 0.06454(7) 0.0230(2) Uani 1 1 d .
H11 H 0.0349 0.9397 0.0786 0.028 Uiso 1 1 calc R
C12 C 0.15571(9) 0.77448(11) 0.06659(6) 0.0198(2) Uani 1 1 d .
H12 H 0.1053 0.6954 0.0801 0.024 Uiso 1 1 calc R
C13 C 0.46904(9) 0.63572(11) 0.19513(6) 0.01844(19) Uani 1 1 d .
C14 C 0.57144(9) 0.66203(12) 0.15468(7) 0.0224(2) Uani 1 1 d .
H14 H 0.5785 0.6149 0.0997 0.027 Uiso 1 1 calc R
C15 C 0.66295(9) 0.75616(13) 0.19391(7) 0.0264(2) Uani 1 1 d .
H15 H 0.7316 0.7737 0.1654 0.032 Uiso 1 1 calc R
C16 C 0.65415(10) 0.82478(12) 0.27485(8) 0.0282(2) Uani 1 1 d .
H16 H 0.7165 0.8894 0.3017 0.034 Uiso 1 1 calc R
C17 C 0.55370(10) 0.79813(12) 0.31590(7) 0.0275(2) Uani 1 1 d .
H17 H 0.5476 0.8439 0.3714 0.033 Uiso 1 1 calc R
C18 C 0.46174(10) 0.70472(11) 0.27630(7) 0.0224(2) Uani 1 1 d .
H18 H 0.3931 0.6878 0.3050 0.027 Uiso 1 1 calc R

loop_
_atom_site_aniso_label
_atom_site_aniso_U_11
_atom_site_aniso_U_22
_atom_site_aniso_U_33
_atom_site_aniso_U_23
_atom_site_aniso_U_13
_atom_site_aniso_U_12
N1 0.0311(5) 0.0217(4) 0.0280(5) -0.0001(4) -0.0018(4) -0.0020(4)
O1 0.0302(4) 0.0203(4) 0.0222(4) 0.0002(3) 0.0076(3) 0.0037(3)
O2 0.0311(4) 0.0201(4) 0.0213(3) 0.0044(3) 0.0042(3) 0.0072(3)
C1 0.0196(4) 0.0160(4) 0.0164(4) 0.0008(3) 0.0027(3) -0.0003(3)
C2 0.0193(4) 0.0167(4) 0.0161(4) 0.0013(3) 0.0029(3) 0.0012(3)
C3 0.0213(5) 0.0231(5) 0.0195(4) 0.0033(4) 0.0050(4) 0.0012(4)
C4 0.0178(4) 0.0164(4) 0.0205(4) 0.0010(3) 0.0023(3) -0.0016(3)
C5 0.0279(5) 0.0195(5) 0.0292(5) 0.0043(4) 0.0019(4) 0.0061(4)
C6 0.0244(5) 0.0174(4) 0.0192(4) 0.0024(4) 0.0027(4) 0.0019(4)
C7 0.0210(4) 0.0162(4) 0.0149(4) 0.0004(3) 0.0003(3) 0.0002(4)
C8 0.0222(5) 0.0211(5) 0.0219(5) 0.0011(4) 0.0025(4) -0.0019(4)
C9 0.0307(5) 0.0180(5) 0.0246(5) 0.0018(4) 0.0013(4) -0.0041(4)
C10 0.0338(5) 0.0178(5) 0.0217(5) 0.0003(4) -0.0003(4) 0.0044(4)
C11 0.0239(5) 0.0252(5) 0.0193(4) 0.0012(4) 0.0011(4) 0.0054(4)
C12 0.0210(4) 0.0200(5) 0.0176(4) 0.0020(4) 0.0007(3) -0.0003(4)
C13 0.0206(4) 0.0154(4) 0.0185(4) 0.0016(3) 0.0006(3) 0.0021(3)
C14 0.0217(5) 0.0241(5) 0.0212(5) -0.0014(4) 0.0023(4) 0.0007(4)
C15 0.0199(5) 0.0282(5) 0.0301(5) 0.0009(4) 0.0009(4) -0.0013(4)
C16 0.0268(5) 0.0231(5) 0.0317(6) -0.0027(4) -0.0054(4) -0.0017(4)
C17 0.0353(6) 0.0228(5) 0.0232(5) -0.0049(4) -0.0001(4) 0.0011(4)
C18 0.0272(5) 0.0194(5) 0.0209(5) -0.0001(4) 0.0044(4) 0.0023(4)

loop_
_atom_type_symbol
_atom_type_description
_atom_type_scat_dispersion_real
_atom_type_scat_dispersion_imag
_atom_type_scat_source
C C 0.0033 0.0016 'International Tables Vol C Tables 4.2.6.8 and 6.1.1.4'
H H 0.0000 0.0000 'International Tables Vol C Tables 4.2.6.8 and 6.1.1.4'
N N 0.0061 0.0033 'International Tables Vol C Tables 4.2.6.8 and 6.1.1.4'
O O 0.0106 0.0060 'International Tables Vol C Tables 4.2.6.8 and 6.1.1.4'

loop_
_geom_angle_atom_site_label_1
_geom_angle_atom_site_label_2
_geom_angle_atom_site_label_3
_geom_angle
C4 O2 C5 115.99(8)
C6 C1 C7 109.91(8)
C6 C1 C2 110.45(8)
C7 C1 C2 113.93(7)
C3 C2 C4 109.98(8)
C3 C2 C13 113.29(8)
C4 C2 C13 105.88(7)
C3 C2 C1 111.05(8)
C4 C2 C1 107.25(7)
C13 C2 C1 109.09(7)
O1 C4 O2 123.84(9)
O1 C4 C2 124.30(9)
O2 C4 C2 111.84(8)
N1 C6 C1 178.51(11)
C12 C7 C8 119.33(9)
C12 C7 C1 121.69(8)
C8 C7 C1 118.98(8)
C9 C8 C7 120.23(9)
C10 C9 C8 120.13(10)
C9 C10 C11 119.86(10)
C12 C11 C10 120.18(9)
C11 C12 C7 120.23(9)
C18 C13 C14 118.36(9)
C18 C13 C2 121.83(9)
C14 C13 C2 119.81(8)
C15 C14 C13 120.88(10)
C14 C15 C16 120.10(10)
C17 C16 C15 119.44(10)
C16 C17 C18 120.43(10)
C17 C18 C13 120.79(10)

loop_
_geom_bond_atom_site_label_1
_geom_bond_atom_site_label_2
_geom_bond_distance
N1 C6 1.1464(14)
O1 C4 1.2081(12)
O2 C4 1.3319(12)
O2 C5 1.4534(12)
C1 C6 1.4774(13)
C1 C7 1.5236(13)
C1 C2 1.5727(13)
C2 C3 1.5343(13)
C2 C4 1.5362(13)
C2 C13 1.5382(13)
C7 C12 1.3940(14)
C7 C8 1.3950(13)
C8 C9 1.3915(15)
C9 C10 1.3860(16)
C10 C11 1.3904(15)
C11 C12 1.3884(14)
C13 C18 1.3928(14)
C13 C14 1.3994(14)
C14 C15 1.3900(15)
C15 C16 1.3916(16)
C16 C17 1.3859(16)
C17 C18 1.3912(15)

loop_
_geom_torsion_atom_site_label_1
_geom_torsion_atom_site_label_2
_geom_torsion_atom_site_label_3
_geom_torsion_atom_site_label_4
_geom_torsion
C6 C1 C2 C3 -57.67(10)
C7 C1 C2 C3 66.59(10)
C6 C1 C2 C4 62.52(9)
C7 C1 C2 C4 -173.21(7)
C6 C1 C2 C13 176.77(8)
C7 C1 C2 C13 -58.96(10)
C5 O2 C4 O1 1.32(14)
C5 O2 C4 C2 -176.79(8)
C3 C2 C4 O1 136.16(10)
C13 C2 C4 O1 -101.10(10)
C1 C2 C4 O1 15.29(12)
C3 C2 C4 O2 -45.74(10)
C13 C2 C4 O2 77.00(9)
C1 C2 C4 O2 -166.61(8)
C7 C1 C6 N1 9(4)
C2 C1 C6 N1 136(4)
C6 C1 C7 C12 45.58(12)
C2 C1 C7 C12 -78.98(11)
C6 C1 C7 C8 -134.04(9)
C2 C1 C7 C8 101.40(10)
C12 C7 C8 C9 0.59(14)
C1 C7 C8 C9 -179.78(9)
C7 C8 C9 C10 0.74(15)
C8 C9 C10 C11 -0.66(15)
C9 C10 C11 C12 -0.77(15)
C10 C11 C12 C7 2.11(14)
C8 C7 C12 C11 -2.01(14)
C1 C7 C12 C11 178.36(9)
C3 C2 C13 C18 0.50(13)
C4 C2 C13 C18 -120.11(10)
C1 C2 C13 C18 124.75(9)
C3 C2 C13 C14 179.54(9)
C4 C2 C13 C14 58.93(11)
C1 C2 C13 C14 -56.21(11)
C18 C13 C14 C15 -0.80(15)
C2 C13 C14 C15 -179.88(9)
C13 C14 C15 C16 0.56(16)
C14 C15 C16 C17 0.15(17)
C15 C16 C17 C18 -0.60(16)
C16 C17 C18 C13 0.35(16)
C14 C13 C18 C17 0.35(15)
C2 C13 C18 C17 179.41(9)
